data_7051957
loop_
_publ_author_name
'Habashneh, Almeqdad'
'Jablonski, Chester R.'
'Collins, Julie'
'Georghiou, Paris E.'

_publ_section_title
;
 Reactions of thiacalix[4]arene 1,3-bistriflate: formation of
 thiacalix[2]phenoxathiins---structural and complexation studies
;
_journal_issue 9
_journal_name_full 'New Journal of Chemistry'
_journal_page_first 1590
_journal_paper_doi 10.1039/b801483c
_journal_volume 32
_journal_year 2008
_chemical_formula_sum 'C41 H47 F3 O6 S5'
_chemical_formula_weight 853.09
_chemical_name_systematic
;
?
;
_space_group_IT_number 14
_symmetry_cell_setting monoclinic
_symmetry_space_group_name_Hall '-P 2ybc'
_symmetry_space_group_name_H-M 'P 1 21/c 1'
_atom_sites_solution_hydrogens geom
_atom_sites_solution_primary direct
_atom_sites_solution_secondary difmap
_audit_creation_method SHELXL-97
_cell_angle_alpha 90.00
_cell_angle_beta 104.682(5)
_cell_angle_gamma 90.00
_cell_formula_units_Z 4
_cell_length_a 12.490(3)
_cell_length_b 16.513(2)
_cell_length_c 21.792(4)
_cell_measurement_reflns_used 2600
_cell_measurement_temperature 113(2)
_cell_measurement_theta_max 30.4
_cell_measurement_theta_min 2.5
_cell_volume 4347.8(14)
_computing_cell_refinement 'CrystalClear (Rigaku/MSC Inc., 2005)'
_computing_data_collection 'CrystalClear (Rigaku/MSC Inc., 2005)'
_computing_data_reduction 'CrystalClear (Rigaku/MSC Inc., 2005)'
_computing_molecular_graphics 'CrystalStructure 3.7.0 (Rigaku 2005)'
_computing_publication_material 'CrystalStructure 3.7.0 (Rigaku 2005)'
_computing_structure_refinement 'SHELXL-97 (Sheldrick, 1997)'
_computing_structure_solution 'SHELXS-97 (Sheldrick, 1990)'
_diffrn_ambient_temperature 113(2)
_diffrn_detector_area_resol_mean 14.63
_diffrn_measured_fraction_theta_full 0.997
_diffrn_measured_fraction_theta_max 0.997
_diffrn_measurement_device_type 'Rigaku Saturn'
_diffrn_measurement_method \w
_diffrn_radiation_monochromator graphite
_diffrn_radiation_source 'fine-focus sealed tube'
_diffrn_radiation_type MoK\a
_diffrn_radiation_wavelength 0.71070
_diffrn_reflns_av_R_equivalents 0.0687
_diffrn_reflns_av_sigmaI/netI 0.0376
_diffrn_reflns_limit_h_max 15
_diffrn_reflns_limit_h_min -15
_diffrn_reflns_limit_k_max 20
_diffrn_reflns_limit_k_min -20
_diffrn_reflns_limit_l_max 26
_diffrn_reflns_limit_l_min -26
_diffrn_reflns_number 46060
_diffrn_reflns_theta_full 26.00
_diffrn_reflns_theta_max 26.00
_diffrn_reflns_theta_min 2.09
_exptl_absorpt_coefficient_mu 0.323
_exptl_absorpt_correction_T_max 0.9532
_exptl_absorpt_correction_T_min 0.8709
_exptl_absorpt_correction_type numerical
_exptl_crystal_colour yellow
_exptl_crystal_density_diffrn 1.303
_exptl_crystal_density_method 'not measured'
_exptl_crystal_description prism
_exptl_crystal_F_000 1792
_exptl_crystal_size_max 0.44
_exptl_crystal_size_mid 0.28
_exptl_crystal_size_min 0.15
_refine_diff_density_max 0.592
_refine_diff_density_min -0.494
_refine_diff_density_rms 0.091
_refine_ls_extinction_method none
_refine_ls_goodness_of_fit_ref 1.079
_refine_ls_hydrogen_treatment constr
_refine_ls_matrix_type full
_refine_ls_number_parameters 497
_refine_ls_number_reflns 8526
_refine_ls_number_restraints 0
_refine_ls_restrained_S_all 1.079
_refine_ls_R_factor_all 0.0760
_refine_ls_R_factor_gt 0.0695
_refine_ls_shift/su_max 0.001
_refine_ls_shift/su_mean 0.000
_refine_ls_structure_factor_coef Fsqd
_refine_ls_weighting_details 'calc w=1/[\s^2^(Fo^2^)+(0.1040P)^2^+7.5330P] where P=(Fo^2^+2Fc^2^)/3'
_refine_ls_weighting_scheme calc
_refine_ls_wR_factor_gt 0.1930
_refine_ls_wR_factor_ref 0.1976
_reflns_number_gt 7862
_reflns_number_total 8526
_reflns_threshold_expression >2sigma(I)
_cod_data_source_file b801483c.txt
_cod_data_source_block shelxl5
_cod_depositor_comments
;
The following automatic conversions were performed:
'_exptl_absorpt_correction_type' value 'Numerical' changed to 'numerical'
according to '/home/saulius/struct/CIF-dictionaries/cif_core.dic'
dictionary named 'cif_core.dic' version 2.4.1 from 2010-06-29.

Automatic conversion script
Id: cif_fix_enum 1527 2010-12-29 10:47:43Z saulius 
;
_cod_original_cell_volume 4347.6(14)
_cod_database_code 7051957

loop_
_symmetry_equiv_pos_as_xyz
'x, y, z'
'-x, y+1/2, -z+1/2'
'-x, -y, -z'
'x, -y-1/2, z-1/2'

loop_
_atom_site_label
_atom_site_type_symbol
_atom_site_fract_x
_atom_site_fract_y
_atom_site_fract_z
_atom_site_U_iso_or_equiv
_atom_site_adp_type
_atom_site_occupancy
_atom_site_symmetry_multiplicity
_atom_site_calc_flag
_atom_site_refinement_flags
_atom_site_disorder_assembly
_atom_site_disorder_group
S1 S 0.03054(7) 0.15108(5) 0.42134(4) 0.0273(2) Uani 1 1 d . . .
S2 S -0.13750(7) -0.15781(5) 0.42085(4) 0.0294(2) Uani 1 1 d . . .
S3 S -0.54133(6) -0.04203(5) 0.28338(4) 0.0295(2) Uani 1 1 d . . .
S4 S -0.36016(7) 0.25732(5) 0.26278(4) 0.0281(2) Uani 1 1 d . . .
S5 S -0.19260(7) 0.33730(5) 0.39135(4) 0.0314(2) Uani 1 1 d . . .
F1 F -0.0538(2) 0.31453(15) 0.50156(10) 0.0479(6) Uani 1 1 d . . .
F2 F -0.0557(2) 0.43542(13) 0.46420(12) 0.0498(6) Uani 1 1 d . . .
F3 F 0.02280(17) 0.33862(13) 0.42509(11) 0.0401(5) Uani 1 1 d . . .
O1 O -0.14402(18) 0.02435(14) 0.41774(12) 0.0314(5) Uani 1 1 d . . .
H45 H -0.1419 0.0779 0.4278 0.029 Uiso 1 1 d . . .
O2 O -0.34690(19) -0.05490(15) 0.39462(11) 0.0316(5) Uani 1 1 d . . .
H47 H -0.2859 -0.0414 0.4190 0.029 Uiso 1 1 d . . .
O3 O -0.3915(2) 0.10232(14) 0.32663(11) 0.0309(5) Uani 1 1 d . . .
H46 H -0.4049 0.0537 0.3437 0.029 Uiso 1 1 d . . .
O4 O -0.18242(18) 0.24229(13) 0.38592(11) 0.0265(5) Uani 1 1 d . . .
O5 O -0.1864(2) 0.37751(15) 0.33491(13) 0.0396(6) Uani 1 1 d . . .
O6 O -0.2767(2) 0.35273(18) 0.42259(16) 0.0485(7) Uani 1 1 d . . .
C1 C 0.0490(3) 0.04430(19) 0.42299(15) 0.0263(6) Uani 1 1 d . . .
C2 C -0.0416(3) -0.0062(2) 0.41982(15) 0.0274(7) Uani 1 1 d . . .
C3 C -0.0276(3) -0.0899(2) 0.41902(15) 0.0280(7) Uani 1 1 d . . .
C4 C 0.0783(3) -0.1213(2) 0.42463(15) 0.0280(7) Uani 1 1 d . . .
H1 H 0.0873 -0.1784 0.4241 0.034 Uiso 1 1 calc R . .
C5 C 0.1712(3) -0.0723(2) 0.43102(15) 0.0291(7) Uani 1 1 d . . .
C6 C 0.1543(3) 0.0112(2) 0.42893(15) 0.0284(7) Uani 1 1 d . . .
H2 H 0.2155 0.0464 0.4316 0.034 Uiso 1 1 calc R . .
C7 C 0.2859(3) -0.1107(2) 0.43944(18) 0.0344(7) Uani 1 1 d . . .
C8 C 0.3124(4) -0.1628(3) 0.4989(2) 0.0604(13) Uani 1 1 d . . .
H3 H 0.3503 -0.1299 0.5353 0.072 Uiso 1 1 calc R . .
H4 H 0.3604 -0.2077 0.4934 0.072 Uiso 1 1 calc R . .
H5 H 0.2436 -0.1843 0.5062 0.072 Uiso 1 1 calc R . .
C9 C 0.3774(3) -0.0458(3) 0.4468(2) 0.0512(11) Uani 1 1 d . . .
H6 H 0.3872 -0.0315 0.4050 0.061 Uiso 1 1 calc R . .
H7 H 0.4471 -0.0673 0.4733 0.061 Uiso 1 1 calc R . .
H8 H 0.3561 0.0025 0.4670 0.061 Uiso 1 1 calc R . .
C10 C 0.2861(4) -0.1606(3) 0.3809(2) 0.0541(11) Uani 1 1 d . . .
H9 H 0.2632 -0.2162 0.3869 0.065 Uiso 1 1 calc R . .
H10 H 0.3608 -0.1611 0.3742 0.065 Uiso 1 1 calc R . .
H11 H 0.2345 -0.1367 0.3438 0.065 Uiso 1 1 calc R . .
C11 C -0.2384(3) -0.14545(19) 0.34672(16) 0.0270(6) Uani 1 1 d . . .
C12 C -0.3333(3) -0.09896(19) 0.34399(15) 0.0262(6) Uani 1 1 d . . .
C13 C -0.4173(3) -0.09757(19) 0.28773(16) 0.0272(7) Uani 1 1 d . . .
C14 C -0.4067(3) -0.1430(2) 0.23565(16) 0.0277(7) Uani 1 1 d . . .
H12 H -0.4648 -0.1417 0.1979 0.033 Uiso 1 1 calc R . .
C15 C -0.3132(3) -0.1903(2) 0.23731(16) 0.0281(7) Uani 1 1 d . . .
C16 C -0.2299(3) -0.1904(2) 0.29424(16) 0.0282(7) Uani 1 1 d . . .
H13 H -0.1655 -0.2222 0.2970 0.034 Uiso 1 1 calc R . .
C17 C -0.3020(3) -0.2419(2) 0.18069(17) 0.0322(7) Uani 1 1 d . . .
C18 C -0.2091(3) -0.2077(3) 0.1541(2) 0.0426(9) Uani 1 1 d . . .
H14 H -0.2397 -0.1672 0.1214 0.051 Uiso 1 1 calc R . .
H15 H -0.1752 -0.2516 0.1354 0.051 Uiso 1 1 calc R . .
H16 H -0.1530 -0.1822 0.1884 0.051 Uiso 1 1 calc R . .
C19 C -0.2727(4) -0.3296(2) 0.2035(2) 0.0437(9) Uani 1 1 d . . .
H17 H -0.1920 -0.3356 0.2171 0.052 Uiso 1 1 calc R . .
H18 H -0.3028 -0.3674 0.1687 0.052 Uiso 1 1 calc R . .
H19 H -0.3045 -0.3416 0.2393 0.052 Uiso 1 1 calc R . .
C20 C -0.4093(3) -0.2439(3) 0.12781(19) 0.0457(10) Uani 1 1 d . . .
H20 H -0.4550 -0.2896 0.1348 0.055 Uiso 1 1 calc R . .
H21 H -0.3917 -0.2503 0.0867 0.055 Uiso 1 1 calc R . .
H22 H -0.4500 -0.1932 0.1280 0.055 Uiso 1 1 calc R . .
C21 C -0.5237(3) 0.04333(19) 0.23698(16) 0.0268(7) Uani 1 1 d . . .
C22 C -0.4529(3) 0.10647(19) 0.26558(15) 0.0260(6) Uani 1 1 d . . .
C23 C -0.4477(3) 0.17560(19) 0.22987(16) 0.0261(6) Uani 1 1 d . . .
C24 C -0.5120(3) 0.1814(2) 0.16720(16) 0.0266(6) Uani 1 1 d . . .
H23 H -0.5080 0.2293 0.1438 0.032 Uiso 1 1 calc R . .
C25 C -0.5814(3) 0.1192(2) 0.13845(16) 0.0285(7) Uani 1 1 d . . .
C26 C -0.5851(3) 0.0497(2) 0.17482(17) 0.0300(7) Uani 1 1 d . . .
H24 H -0.6311 0.0058 0.1562 0.036 Uiso 1 1 calc R . .
C27 C -0.6488(3) 0.1235(2) 0.06928(18) 0.0362(8) Uani 1 1 d . . .
C28 C -0.6072(4) 0.0571(3) 0.0315(2) 0.0562(12) Uani 1 1 d . . .
H25 H -0.5475 0.0789 0.0145 0.067 Uiso 1 1 calc R . .
H26 H -0.6682 0.0390 -0.0036 0.067 Uiso 1 1 calc R . .
H27 H -0.5792 0.0112 0.0594 0.067 Uiso 1 1 calc R . .
C29 C -0.6395(4) 0.2056(3) 0.03918(18) 0.0442(9) Uani 1 1 d . . .
H28 H -0.6982 0.2415 0.0458 0.053 Uiso 1 1 calc R . .
H29 H -0.6473 0.1987 -0.0064 0.053 Uiso 1 1 calc R . .
H30 H -0.5671 0.2295 0.0588 0.053 Uiso 1 1 calc R . .
C30 C -0.7722(3) 0.1080(3) 0.0663(2) 0.0528(11) Uani 1 1 d . . .
H31 H -0.7877 0.0498 0.0613 0.063 Uiso 1 1 calc R . .
H32 H -0.8188 0.1372 0.0301 0.063 Uiso 1 1 calc R . .
H33 H -0.7884 0.1271 0.1056 0.063 Uiso 1 1 calc R . .
C31 C -0.2308(3) 0.20623(19) 0.27402(16) 0.0259(6) Uani 1 1 d . . .
C32 C -0.1551(3) 0.20572(18) 0.33242(15) 0.0247(6) Uani 1 1 d . . .
C33 C -0.0571(3) 0.16025(18) 0.34340(15) 0.0257(6) Uani 1 1 d . . .
C34 C -0.0367(3) 0.1173(2) 0.29304(16) 0.0294(7) Uani 1 1 d . . .
H34 H 0.0304 0.0875 0.2994 0.035 Uiso 1 1 calc R . .
C35 C -0.1110(3) 0.1161(2) 0.23323(16) 0.0293(7) Uani 1 1 d . . .
C36 C -0.2070(3) 0.16193(19) 0.22494(15) 0.0271(7) Uani 1 1 d . . .
H35 H -0.2579 0.1630 0.1844 0.032 Uiso 1 1 calc R . .
C37 C -0.0868(3) 0.0646(2) 0.17979(17) 0.0360(8) Uani 1 1 d . . .
C38 C -0.0010(6) 0.1062(4) 0.1535(3) 0.093(2) Uani 1 1 d . . .
H36 H -0.0376 0.1421 0.1187 0.112 Uiso 1 1 calc R . .
H37 H 0.0425 0.0655 0.1377 0.112 Uiso 1 1 calc R . .
H38 H 0.0481 0.1381 0.1871 0.112 Uiso 1 1 calc R . .
C39 C -0.1880(5) 0.0517(5) 0.1257(3) 0.100(3) Uani 1 1 d . . .
H39 H -0.2265 0.0025 0.1335 0.120 Uiso 1 1 calc R . .
H40 H -0.1655 0.0458 0.0860 0.120 Uiso 1 1 calc R . .
H41 H -0.2376 0.0983 0.1226 0.120 Uiso 1 1 calc R . .
C40 C -0.0428(7) -0.0181(4) 0.2057(3) 0.096(2) Uani 1 1 d . . .
H42 H 0.0380 -0.0159 0.2206 0.115 Uiso 1 1 calc R . .
H43 H -0.0640 -0.0588 0.1721 0.115 Uiso 1 1 calc R . .
H44 H -0.0743 -0.0327 0.2411 0.115 Uiso 1 1 calc R . .
C41 C -0.0611(3) 0.3567(2) 0.44988(17) 0.0353(8) Uani 1 1 d . . .

loop_
_atom_site_aniso_label
_atom_site_aniso_U_11
_atom_site_aniso_U_22
_atom_site_aniso_U_33
_atom_site_aniso_U_23
_atom_site_aniso_U_13
_atom_site_aniso_U_12
S1 0.0283(4) 0.0239(4) 0.0268(4) 0.0007(3) 0.0016(3) -0.0016(3)
S2 0.0300(4) 0.0258(4) 0.0301(4) 0.0041(3) 0.0033(3) -0.0031(3)
S3 0.0248(4) 0.0243(4) 0.0412(5) 0.0023(3) 0.0114(3) -0.0006(3)
S4 0.0266(4) 0.0211(4) 0.0339(4) 0.0008(3) 0.0025(3) -0.0002(3)
S5 0.0311(4) 0.0233(4) 0.0375(5) -0.0038(3) 0.0044(4) 0.0006(3)
F1 0.0619(15) 0.0435(13) 0.0327(11) 0.0006(10) 0.0020(10) -0.0016(11)
F2 0.0574(14) 0.0263(11) 0.0555(14) -0.0117(10) -0.0044(11) -0.0023(10)
F3 0.0306(10) 0.0374(11) 0.0492(13) -0.0014(9) 0.0045(9) -0.0041(9)
O1 0.0252(11) 0.0258(11) 0.0428(14) -0.0006(10) 0.0077(10) 0.0013(9)
O2 0.0293(12) 0.0344(13) 0.0315(12) -0.0076(10) 0.0084(10) -0.0027(10)
O3 0.0357(12) 0.0250(11) 0.0289(12) 0.0021(9) 0.0024(10) -0.0019(9)
O4 0.0306(12) 0.0215(11) 0.0278(11) -0.0019(9) 0.0080(9) -0.0009(9)
O5 0.0460(15) 0.0257(12) 0.0398(14) 0.0036(10) -0.0027(12) -0.0033(11)
O6 0.0393(15) 0.0438(16) 0.0661(19) -0.0171(14) 0.0202(14) 0.0031(12)
C1 0.0280(15) 0.0250(15) 0.0252(15) 0.0017(12) 0.0055(12) -0.0001(12)
C2 0.0259(15) 0.0302(16) 0.0251(15) 0.0009(13) 0.0049(12) 0.0008(13)
C3 0.0294(16) 0.0300(16) 0.0237(15) 0.0006(12) 0.0051(12) -0.0028(13)
C4 0.0342(17) 0.0258(16) 0.0236(15) 0.0008(12) 0.0064(13) 0.0044(13)
C5 0.0289(16) 0.0348(17) 0.0239(15) -0.0005(13) 0.0075(13) 0.0041(13)
C6 0.0276(15) 0.0321(17) 0.0258(15) -0.0004(13) 0.0072(13) -0.0017(13)
C7 0.0287(17) 0.0392(19) 0.0372(18) -0.0025(15) 0.0117(14) 0.0039(15)
C8 0.039(2) 0.082(4) 0.061(3) 0.026(3) 0.014(2) 0.025(2)
C9 0.0320(19) 0.051(2) 0.073(3) -0.008(2) 0.018(2) 0.0029(18)
C10 0.046(2) 0.055(3) 0.066(3) -0.023(2) 0.024(2) 0.0034(19)
C11 0.0301(16) 0.0224(14) 0.0285(16) 0.0028(12) 0.0073(13) -0.0030(12)
C12 0.0302(16) 0.0215(15) 0.0285(15) -0.0011(12) 0.0107(13) -0.0057(12)
C13 0.0262(15) 0.0209(15) 0.0359(17) 0.0021(13) 0.0105(13) -0.0022(12)
C14 0.0280(16) 0.0272(15) 0.0284(16) 0.0013(13) 0.0084(13) -0.0030(13)
C15 0.0298(16) 0.0258(16) 0.0303(16) 0.0008(13) 0.0107(13) -0.0039(13)
C16 0.0294(16) 0.0239(15) 0.0323(17) -0.0001(13) 0.0095(13) 0.0003(12)
C17 0.0315(17) 0.0347(18) 0.0326(17) -0.0051(14) 0.0122(14) -0.0017(14)
C18 0.047(2) 0.044(2) 0.044(2) -0.0065(17) 0.0239(18) -0.0065(17)
C19 0.053(2) 0.0326(19) 0.051(2) -0.0109(17) 0.0236(19) -0.0029(17)
C20 0.043(2) 0.057(3) 0.037(2) -0.0159(18) 0.0106(17) -0.0024(18)
C21 0.0257(15) 0.0221(15) 0.0336(17) 0.0017(13) 0.0092(13) 0.0015(12)
C22 0.0237(14) 0.0238(15) 0.0304(16) -0.0004(12) 0.0066(12) 0.0023(12)
C23 0.0241(15) 0.0229(15) 0.0310(16) -0.0008(12) 0.0063(13) 0.0004(12)
C24 0.0237(15) 0.0258(15) 0.0298(16) 0.0013(13) 0.0061(13) 0.0027(12)
C25 0.0239(15) 0.0308(17) 0.0300(16) -0.0019(13) 0.0054(13) 0.0041(13)
C26 0.0228(15) 0.0280(16) 0.0385(18) -0.0047(14) 0.0065(13) 0.0005(12)
C27 0.0320(18) 0.0390(19) 0.0343(19) -0.0052(15) 0.0021(15) 0.0032(15)
C28 0.071(3) 0.059(3) 0.032(2) -0.0127(19) 0.001(2) 0.013(2)
C29 0.047(2) 0.051(2) 0.0308(18) 0.0044(17) 0.0027(16) 0.0022(18)
C30 0.033(2) 0.058(3) 0.057(3) 0.010(2) -0.0085(18) -0.0025(19)
C31 0.0259(15) 0.0199(14) 0.0311(16) 0.0049(12) 0.0057(13) -0.0025(12)
C32 0.0282(15) 0.0196(14) 0.0277(15) -0.0015(12) 0.0094(13) -0.0032(12)
C33 0.0290(16) 0.0205(14) 0.0249(15) 0.0011(12) 0.0019(13) -0.0062(12)
C34 0.0283(16) 0.0265(16) 0.0335(17) 0.0000(13) 0.0080(13) -0.0011(13)
C35 0.0330(17) 0.0280(16) 0.0280(16) 0.0008(13) 0.0096(13) -0.0048(13)
C36 0.0287(16) 0.0253(15) 0.0257(15) 0.0020(12) 0.0041(13) -0.0044(12)
C37 0.0384(19) 0.0391(19) 0.0309(17) -0.0095(15) 0.0096(15) -0.0025(15)
C38 0.136(6) 0.098(5) 0.069(4) -0.042(3) 0.068(4) -0.055(4)
C39 0.056(3) 0.138(6) 0.092(5) -0.086(5) -0.006(3) 0.013(3)
C40 0.166(7) 0.066(4) 0.057(3) -0.017(3) 0.033(4) 0.049(4)
C41 0.0395(19) 0.0284(17) 0.0331(18) -0.0033(14) 0.0002(15) 0.0012(14)

loop_
_atom_type_symbol
_atom_type_description
_atom_type_scat_dispersion_real
_atom_type_scat_dispersion_imag
_atom_type_scat_source
C C 0.0033 0.0016 'International Tables Vol C Tables 4.2.6.8 and 6.1.1.4'
H H 0.0000 0.0000 'International Tables Vol C Tables 4.2.6.8 and 6.1.1.4'
F F 0.0171 0.0103 'International Tables Vol C Tables 4.2.6.8 and 6.1.1.4'
O O 0.0106 0.0060 'International Tables Vol C Tables 4.2.6.8 and 6.1.1.4'
S S 0.1246 0.1234 'International Tables Vol C Tables 4.2.6.8 and 6.1.1.4'

loop_
_geom_angle_atom_site_label_1
_geom_angle_atom_site_label_2
_geom_angle_atom_site_label_3
_geom_angle
_geom_angle_site_symmetry_1
_geom_angle_site_symmetry_3
_geom_angle_publ_flag
C1 S1 C33 98.57(14) . . ?
C3 S2 C11 106.14(15) . . ?
C21 S3 C13 101.90(14) . . ?
C23 S4 C31 98.04(15) . . ?
O6 S5 O5 123.00(19) . . ?
O6 S5 O4 107.39(16) . . ?
O5 S5 O4 112.15(14) . . ?
O6 S5 C41 106.11(18) . . ?
O5 S5 C41 106.61(17) . . ?
O4 S5 C41 98.65(15) . . ?
C32 O4 S5 121.38(19) . . ?
C2 C1 C6 120.2(3) . . ?
C2 C1 S1 119.6(2) . . ?
C6 C1 S1 120.2(2) . . ?
O1 C2 C1 121.5(3) . . ?
O1 C2 C3 119.0(3) . . ?
C1 C2 C3 119.4(3) . . ?
C2 C3 C4 119.1(3) . . ?
C2 C3 S2 121.6(3) . . ?
C4 C3 S2 118.8(3) . . ?
C5 C4 C3 122.6(3) . . ?
C4 C5 C6 117.1(3) . . ?
C4 C5 C7 120.0(3) . . ?
C6 C5 C7 122.8(3) . . ?
C5 C6 C1 121.3(3) . . ?
C10 C7 C8 111.3(4) . . ?
C10 C7 C5 108.9(3) . . ?
C8 C7 C5 109.3(3) . . ?
C10 C7 C9 107.8(3) . . ?
C8 C7 C9 107.9(4) . . ?
C5 C7 C9 111.7(3) . . ?
C16 C11 C12 119.8(3) . . ?
C16 C11 S2 119.9(3) . . ?
C12 C11 S2 119.7(2) . . ?
O2 C12 C13 118.7(3) . . ?
O2 C12 C11 122.3(3) . . ?
C13 C12 C11 119.0(3) . . ?
C14 C13 C12 120.1(3) . . ?
C14 C13 S3 119.6(3) . . ?
C12 C13 S3 120.3(3) . . ?
C13 C14 C15 122.0(3) . . ?
C14 C15 C16 116.8(3) . . ?
C14 C15 C17 122.3(3) . . ?
C16 C15 C17 120.9(3) . . ?
C11 C16 C15 122.2(3) . . ?
C20 C17 C18 109.0(3) . . ?
C20 C17 C15 112.2(3) . . ?
C18 C17 C15 109.4(3) . . ?
C20 C17 C19 108.2(3) . . ?
C18 C17 C19 109.1(3) . . ?
C15 C17 C19 108.9(3) . . ?
C26 C21 C22 120.5(3) . . ?
C26 C21 S3 120.0(2) . . ?
C22 C21 S3 119.3(2) . . ?
O3 C22 C23 119.6(3) . . ?
O3 C22 C21 122.2(3) . . ?
C23 C22 C21 118.3(3) . . ?
C22 C23 C24 120.3(3) . . ?
C22 C23 S4 120.7(3) . . ?
C24 C23 S4 119.0(2) . . ?
C25 C24 C23 121.8(3) . . ?
C24 C25 C26 117.2(3) . . ?
C24 C25 C27 122.3(3) . . ?
C26 C25 C27 120.5(3) . . ?
C21 C26 C25 121.9(3) . . ?
C29 C27 C25 112.5(3) . . ?
C29 C27 C28 109.3(4) . . ?
C25 C27 C28 108.5(3) . . ?
C29 C27 C30 108.2(3) . . ?
C25 C27 C30 109.1(3) . . ?
C28 C27 C30 109.1(4) . . ?
C32 C31 C36 118.4(3) . . ?
C32 C31 S4 121.0(3) . . ?
C36 C31 S4 120.5(2) . . ?
C31 C32 C33 121.6(3) . . ?
C31 C32 O4 120.0(3) . . ?
C33 C32 O4 117.7(3) . . ?
C34 C33 C32 117.9(3) . . ?
C34 C33 S1 121.4(3) . . ?
C32 C33 S1 120.5(2) . . ?
C33 C34 C35 122.4(3) . . ?
C36 C35 C34 117.5(3) . . ?
C36 C35 C37 122.2(3) . . ?
C34 C35 C37 120.4(3) . . ?
C31 C36 C35 122.2(3) . . ?
C38 C37 C39 107.7(5) . . ?
C38 C37 C40 109.0(5) . . ?
C39 C37 C40 108.3(5) . . ?
C38 C37 C35 109.4(3) . . ?
C39 C37 C35 112.7(3) . . ?
C40 C37 C35 109.7(3) . . ?
F1 C41 F3 109.9(3) . . ?
F1 C41 F2 109.2(3) . . ?
F3 C41 F2 108.3(3) . . ?
F1 C41 S5 111.2(3) . . ?
F3 C41 S5 109.7(2) . . ?
F2 C41 S5 108.4(2) . . ?

loop_
_geom_bond_atom_site_label_1
_geom_bond_atom_site_label_2
_geom_bond_distance
_geom_bond_site_symmetry_2
_geom_bond_publ_flag
S1 C1 1.777(3) . ?
S1 C33 1.779(3) . ?
S2 C3 1.781(3) . ?
S2 C11 1.791(3) . ?
S3 C21 1.781(3) . ?
S3 C13 1.782(3) . ?
S4 C23 1.770(3) . ?
S4 C31 1.784(3) . ?
S5 O6 1.412(3) . ?
S5 O5 1.417(3) . ?
S5 O4 1.581(2) . ?
S5 C41 1.834(4) . ?
F1 C41 1.307(4) . ?
F2 C41 1.335(4) . ?
F3 C41 1.329(4) . ?
O1 C2 1.365(4) . ?
O2 C12 1.367(4) . ?
O3 C22 1.359(4) . ?
O4 C32 1.429(4) . ?
C1 C2 1.393(5) . ?
C1 C6 1.399(5) . ?
C2 C3 1.393(5) . ?
C3 C4 1.398(5) . ?
C4 C5 1.392(5) . ?
C5 C6 1.395(5) . ?
C5 C7 1.535(5) . ?
C7 C10 1.519(5) . ?
C7 C8 1.519(6) . ?
C7 C9 1.546(6) . ?
C11 C16 1.390(5) . ?
C11 C12 1.402(5) . ?
C12 C13 1.397(5) . ?
C13 C14 1.394(5) . ?
C14 C15 1.398(5) . ?
C15 C16 1.403(5) . ?
C15 C17 1.534(5) . ?
C17 C20 1.530(5) . ?
C17 C18 1.531(5) . ?
C17 C19 1.546(5) . ?
C21 C26 1.381(5) . ?
C21 C22 1.406(5) . ?
C22 C23 1.393(5) . ?
C23 C24 1.401(4) . ?
C24 C25 1.388(5) . ?
C25 C26 1.401(5) . ?
C25 C27 1.530(5) . ?
C27 C29 1.523(6) . ?
C27 C28 1.539(6) . ?
C27 C30 1.547(5) . ?
C31 C32 1.380(4) . ?
C31 C36 1.389(5) . ?
C32 C33 1.404(5) . ?
C33 C34 1.384(5) . ?
C34 C35 1.395(5) . ?
C35 C36 1.390(5) . ?
C35 C37 1.532(5) . ?
C37 C38 1.503(6) . ?
C37 C39 1.508(6) . ?
C37 C40 1.527(7) . ?

loop_
_cod_related_entry_id
_cod_related_entry_database
_cod_related_entry_code
1 ChemSpider 30652913
